data_1570422
loop_
_publ_author_name
'He, Tao-Bin'
'Yan, Bing-Chao'
'Zhou, Yuan-Fei'
'Sang, Yue-Qian'
'Li, Xiao-Nian'
'Sun, Han-Dong'
'Wang, Chu'
'Xue, Xiao-Song'
'Puno, Pema-Tenzin'

_publ_section_title
;
 Discovery and bioinspired total syntheses of unprecedented
 sesquiterpenoid dimers unveiled bifurcating [4 + 2] cycloaddition and
 target differentiation of enantiomers.
;
_journal_issue 4
_journal_name_full 'Chemical science'
_journal_page_first 1260
_journal_page_last 1270
_journal_paper_doi 10.1039/d3sc05233h
_journal_volume 15
_journal_year 2024
_chemical_absolute_configuration ad
_chemical_formula_moiety 'C30 H40 O4'
_chemical_formula_sum 'C30 H40 O4'
_chemical_formula_weight 464.62
_space_group_crystal_system orthorhombic
_space_group_IT_number 19
_space_group_name_Hall 'P 2ac 2ab'
_space_group_name_H-M_alt 'P 21 21 21'
_atom_sites_solution_hydrogens geom
_atom_sites_solution_primary direct
_atom_sites_solution_secondary difmap
_audit_creation_method SHELXL-2014/7
_audit_update_record
;
2022-10-14 deposited with the CCDC.	2023-11-28 downloaded from the CCDC.
;
_cell_angle_alpha 90
_cell_angle_beta 90
_cell_angle_gamma 90
_cell_formula_units_Z 4
_cell_length_a 8.6842(2)
_cell_length_b 15.4286(3)
_cell_length_c 19.2929(4)
_cell_measurement_reflns_used 9943
_cell_measurement_temperature 100(2)
_cell_measurement_theta_max 68.99
_cell_measurement_theta_min 2.86
_cell_volume 2584.96(9)
_computing_cell_refinement 'Bruker SAINT'
_computing_data_collection 'Bruker APEX2'
_computing_data_reduction 'Bruker SAINT'
_computing_molecular_graphics 'Bruker SHELXTL'
_computing_publication_material 'Bruker SHELXTL'
_computing_structure_refinement 'SHELXL-2014 (Sheldrick 2014)'
_computing_structure_solution 'SHELXS-97 (Sheldrick 2008)'
_diffrn_ambient_temperature 100(2)
_diffrn_measured_fraction_theta_full 0.974
_diffrn_measured_fraction_theta_max 0.957
_diffrn_measurement_device_type 'Bruker APEX-II CCD'
_diffrn_measurement_method '\f and \w scans'
_diffrn_radiation_type CuK\a
_diffrn_radiation_wavelength 1.54178
_diffrn_reflns_av_R_equivalents 0.0521
_diffrn_reflns_av_unetI/netI 0.0433
_diffrn_reflns_Laue_measured_fraction_full 0.974
_diffrn_reflns_Laue_measured_fraction_max 0.957
_diffrn_reflns_limit_h_max 10
_diffrn_reflns_limit_h_min -9
_diffrn_reflns_limit_k_max 18
_diffrn_reflns_limit_k_min -14
_diffrn_reflns_limit_l_max 23
_diffrn_reflns_limit_l_min -21
_diffrn_reflns_number 14778
_diffrn_reflns_point_group_measured_fraction_full 0.944
_diffrn_reflns_point_group_measured_fraction_max 0.920
_diffrn_reflns_theta_full 67.679
_diffrn_reflns_theta_max 69.407
_diffrn_reflns_theta_min 3.668
_diffrn_source 'fine-focus sealed tube'
_exptl_absorpt_coefficient_mu 0.610
_exptl_absorpt_correction_type multi-scan
_exptl_absorpt_process_details sadabs
_exptl_crystal_colour colourless
_exptl_crystal_density_diffrn 1.194
_exptl_crystal_description prism
_exptl_crystal_F_000 1008
_exptl_crystal_size_max 0.720
_exptl_crystal_size_mid 0.420
_exptl_crystal_size_min 0.380
_exptl_transmission_factor_max 0.5854
_exptl_transmission_factor_min 0.3309
_refine_diff_density_max 0.434
_refine_diff_density_min -0.349
_refine_diff_density_rms 0.056
_refine_ls_abs_structure_details
;
 Flack x determined using 1795 quotients [(I+)-(I-)]/[(I+)+(I-)]
 (Parsons, Flack and Wagner, Acta Cryst. B69 (2013) 249-259).
;
_refine_ls_abs_structure_Flack 0.07(7)
_refine_ls_extinction_method none
_refine_ls_goodness_of_fit_ref 1.045
_refine_ls_hydrogen_treatment constr
_refine_ls_matrix_type full
_refine_ls_number_parameters 315
_refine_ls_number_reflns 4472
_refine_ls_number_restraints 0
_refine_ls_restrained_S_all 1.045
_refine_ls_R_factor_all 0.0440
_refine_ls_R_factor_gt 0.0438
_refine_ls_shift/su_max 0.000
_refine_ls_shift/su_mean 0.000
_refine_ls_structure_factor_coef Fsqd
_refine_ls_weighting_details 'w=1/[\s^2^(Fo^2^)+(0.0616P)^2^+1.0723P] where P=(Fo^2^+2Fc^2^)/3'
_refine_ls_weighting_scheme calc
_refine_ls_wR_factor_gt 0.1145
_refine_ls_wR_factor_ref 0.1147
_reflns_Friedel_coverage 0.690
_reflns_Friedel_fraction_full 0.905
_reflns_Friedel_fraction_max 0.871
_reflns_number_gt 4448
_reflns_number_total 4472
_reflns_threshold_expression 'I > 2\s(I)'
_cod_data_source_file d3sc05233h2.cif
_cod_data_source_block cu_she156_0m
_cod_depositor_comments 'Adding full bibliography for 1570418--1570425.cif.'
_cod_database_code 1570422
_shelx_shelxl_version_number 2014/7
_shelx_space_group_comment
;
The symmetry employed for this shelxl refinement is uniquely defined
by the following loop, which should always be used as a source of
symmetry information in preference to the above space-group names.
They are only intended as comments.
;
_shelx_estimated_absorpt_t_min 0.668
_shelx_estimated_absorpt_t_max 0.801

loop_
_space_group_symop_operation_xyz
'x, y, z'
'x+1/2, -y+1/2, -z'
'-x, y+1/2, -z+1/2'
'-x+1/2, -y, z+1/2'

loop_
_atom_site_label
_atom_site_type_symbol
_atom_site_fract_x
_atom_site_fract_y
_atom_site_fract_z
_atom_site_U_iso_or_equiv
_atom_site_adp_type
_atom_site_occupancy
_atom_site_site_symmetry_order
_atom_site_calc_flag
_atom_site_refinement_flags_posn
_atom_site_refinement_flags_adp
_atom_site_refinement_flags_occupancy
_atom_site_disorder_assembly
_atom_site_disorder_group
O1 O 0.4192(2) 0.21818(11) 0.75500(9) 0.0246(4) Uani 1 1 d . . . . .
H1 H 0.3808 0.1708 0.7679 0.037 Uiso 1 1 calc R U . . .
O2 O 0.6805(2) 0.13858(11) 0.83356(10) 0.0256(4) Uani 1 1 d . . . . .
O3 O 0.7634(2) 0.57571(11) 0.72314(10) 0.0288(4) Uani 1 1 d . . . . .
O4 O 0.4815(2) 0.49770(11) 0.72573(9) 0.0238(4) Uani 1 1 d . . . . .
H4 H 0.4550 0.5399 0.7010 0.036 Uiso 1 1 calc R U . . .
C1 C 1.0424(3) 0.22817(17) 0.65332(14) 0.0259(6) Uani 1 1 d . . . . .
H1A H 1.0377 0.2422 0.6033 0.031 Uiso 1 1 calc R U . . .
H1B H 1.1367 0.1936 0.6612 0.031 Uiso 1 1 calc R U . . .
C2 C 0.9024(3) 0.17278(16) 0.67202(13) 0.0233(5) Uani 1 1 d . . . . .
H2A H 0.9186 0.1471 0.7185 0.028 Uiso 1 1 calc R U . . .
H2B H 0.8939 0.1246 0.6383 0.028 Uiso 1 1 calc R U . . .
C3 C 0.7498(3) 0.22418(16) 0.67232(13) 0.0210(5) Uani 1 1 d . . . . .
H3 H 0.6724 0.1857 0.6953 0.025 Uiso 1 1 calc R U . . .
C4 C 0.7615(3) 0.30746(15) 0.71914(12) 0.0171(5) Uani 1 1 d . . . . .
C5 C 0.6033(3) 0.35787(15) 0.71980(12) 0.0175(5) Uani 1 1 d . . . . .
H5 H 0.5330 0.3255 0.6880 0.021 Uiso 1 1 calc R U . . .
C6 C 0.5300(3) 0.35201(15) 0.79339(12) 0.0177(5) Uani 1 1 d . . . . .
H6 H 0.4306 0.3847 0.7946 0.021 Uiso 1 1 calc R U . . .
C7 C 0.6429(3) 0.39080(15) 0.84471(11) 0.0189(5) Uani 1 1 d . . . . .
C8 C 0.6065(3) 0.47309(16) 0.88399(13) 0.0229(5) Uani 1 1 d . . . . .
H8 H 0.5668 0.5151 0.8488 0.028 Uiso 1 1 calc R U . . .
C9 C 0.4769(4) 0.46036(18) 0.93605(16) 0.0344(7) Uani 1 1 d . . . . .
C10 C 0.3337(4) 0.4777(2) 0.9181(2) 0.0554(10) Uani 1 1 d . . . . .
H10A H 0.2526 0.4699 0.9505 0.066 Uiso 1 1 calc R U . . .
H10B H 0.3116 0.4981 0.8727 0.066 Uiso 1 1 calc R U . . .
C11 C 0.7710(4) 0.2854(3) 0.54942(16) 0.0654(14) Uani 1 1 d . . . . .
H11A H 0.7304 0.2914 0.5040 0.078 Uiso 1 1 calc R U . . .
H11B H 0.8675 0.3108 0.5607 0.078 Uiso 1 1 calc R U . . .
C12 C 0.6897(3) 0.23976(19) 0.59915(14) 0.0298(6) Uani 1 1 d . . . . .
C13 C 0.7907(3) 0.27450(15) 0.79675(12) 0.0186(5) Uani 1 1 d . . . . .
H13 H 0.8930 0.2452 0.8009 0.022 Uiso 1 1 calc R U . . .
C14 C 0.7793(3) 0.35044(15) 0.84605(12) 0.0185(5) Uani 1 1 d . . . . .
C15 C 0.5176(5) 0.4279(2) 1.00754(17) 0.0489(9) Uani 1 1 d . . . . .
H15A H 0.4231 0.4178 1.0340 0.073 Uiso 1 1 calc R U . . .
H15B H 0.5809 0.4713 1.0314 0.073 Uiso 1 1 calc R U . . .
H15C H 0.5754 0.3736 1.0036 0.073 Uiso 1 1 calc R U . . .
C16 C 0.7569(4) 0.51242(18) 0.91219(16) 0.0334(6) Uani 1 1 d . . . . .
H16A H 0.8085 0.5444 0.8743 0.040 Uiso 1 1 calc R U . . .
H16B H 0.7309 0.5549 0.9489 0.040 Uiso 1 1 calc R U . . .
C17 C 0.8691(4) 0.4468(2) 0.94174(15) 0.0341(7) Uani 1 1 d . . . . .
H17A H 0.8214 0.4183 0.9824 0.041 Uiso 1 1 calc R U . . .
H17B H 0.9624 0.4776 0.9580 0.041 Uiso 1 1 calc R U . . .
C18 C 0.9161(3) 0.37765(16) 0.88942(13) 0.0226(5) Uani 1 1 d . . . . .
H18 H 0.9964 0.4025 0.8580 0.027 Uiso 1 1 calc R U . . .
C19 C 0.9860(4) 0.3005(2) 0.92848(14) 0.0342(7) Uani 1 1 d . . . . .
H19A H 1.0236 0.2576 0.8951 0.051 Uiso 1 1 calc R U . . .
H19B H 0.9072 0.2741 0.9581 0.051 Uiso 1 1 calc R U . . .
H19C H 1.0718 0.3207 0.9573 0.051 Uiso 1 1 calc R U . . .
C20 C 0.5021(3) 0.25625(15) 0.81122(12) 0.0204(5) Uani 1 1 d . . . . .
C21 C 0.6618(3) 0.21366(16) 0.81608(12) 0.0197(5) Uani 1 1 d . . . . .
C22 C 0.4143(3) 0.24502(17) 0.87891(14) 0.0272(6) Uani 1 1 d . . . . .
H22A H 0.4020 0.1831 0.8888 0.041 Uiso 1 1 calc R U . . .
H22B H 0.3127 0.2721 0.8748 0.041 Uiso 1 1 calc R U . . .
H22C H 0.4718 0.2726 0.9167 0.041 Uiso 1 1 calc R U . . .
C23 C 0.6054(3) 0.45339(16) 0.69351(12) 0.0198(5) Uani 1 1 d . . . . .
C24 C 0.7578(3) 0.49829(16) 0.70902(12) 0.0207(5) Uani 1 1 d . . . . .
C25 C 0.8982(3) 0.44798(16) 0.69955(12) 0.0198(5) Uani 1 1 d . . . . .
H25 H 0.9918 0.4783 0.6917 0.024 Uiso 1 1 calc R U . . .
C26 C 0.9024(3) 0.36081(16) 0.70130(12) 0.0180(5) Uani 1 1 d . . . . .
C27 C 1.0551(3) 0.31277(17) 0.69437(14) 0.0225(5) Uani 1 1 d . . . . .
H27 H 1.0879 0.2966 0.7424 0.027 Uiso 1 1 calc R U . . .
C28 C 1.1845(3) 0.36769(18) 0.66367(16) 0.0305(6) Uani 1 1 d . . . . .
H28A H 1.1524 0.3902 0.6184 0.046 Uiso 1 1 calc R U . . .
H28B H 1.2769 0.3319 0.6580 0.046 Uiso 1 1 calc R U . . .
H28C H 1.2072 0.4162 0.6949 0.046 Uiso 1 1 calc R U . . .
C29 C 0.5847(3) 0.45918(19) 0.61460(13) 0.0293(6) Uani 1 1 d . . . . .
H29A H 0.5855 0.5201 0.6003 0.044 Uiso 1 1 calc R U . . .
H29B H 0.4863 0.4327 0.6015 0.044 Uiso 1 1 calc R U . . .
H29C H 0.6691 0.4284 0.5916 0.044 Uiso 1 1 calc R U . . .
C30 C 0.5460(4) 0.2019(2) 0.5826(2) 0.0472(9) Uani 1 1 d . . . . .
H30A H 0.5599 0.1398 0.5740 0.071 Uiso 1 1 calc R U . . .
H30B H 0.5041 0.2296 0.5409 0.071 Uiso 1 1 calc R U . . .
H30C H 0.4745 0.2101 0.6213 0.071 Uiso 1 1 calc R U . . .

loop_
_atom_site_aniso_label
_atom_site_aniso_U_11
_atom_site_aniso_U_22
_atom_site_aniso_U_33
_atom_site_aniso_U_23
_atom_site_aniso_U_13
_atom_site_aniso_U_12
O1 0.0264(9) 0.0202(8) 0.0273(9) -0.0002(7) -0.0059(7) -0.0073(7)
O2 0.0308(9) 0.0157(8) 0.0304(9) 0.0016(7) -0.0060(8) -0.0014(7)
O3 0.0278(10) 0.0183(9) 0.0402(11) -0.0008(7) -0.0026(8) 0.0019(8)
O4 0.0227(9) 0.0226(9) 0.0261(9) 0.0076(7) 0.0033(7) 0.0078(8)
C1 0.0203(12) 0.0259(13) 0.0315(14) -0.0078(11) 0.0012(11) 0.0055(11)
C2 0.0251(13) 0.0191(12) 0.0257(12) -0.0072(10) -0.0034(11) 0.0030(11)
C3 0.0214(12) 0.0215(12) 0.0200(12) -0.0047(9) -0.0008(10) -0.0005(10)
C4 0.0183(11) 0.0169(11) 0.0161(11) -0.0028(9) -0.0008(9) 0.0013(10)
C5 0.0178(11) 0.0186(11) 0.0161(11) -0.0010(9) -0.0016(9) 0.0005(10)
C6 0.0198(11) 0.0155(11) 0.0177(11) -0.0011(9) -0.0001(10) -0.0009(9)
C7 0.0250(12) 0.0173(11) 0.0143(10) 0.0014(9) 0.0010(9) -0.0022(10)
C8 0.0310(14) 0.0170(11) 0.0208(12) -0.0012(9) 0.0012(11) 0.0007(10)
C9 0.0411(17) 0.0243(13) 0.0378(15) -0.0104(11) 0.0153(14) 0.0011(13)
C10 0.041(2) 0.048(2) 0.077(3) -0.0105(19) 0.0186(19) 0.0067(16)
C11 0.0348(18) 0.141(4) 0.0205(14) 0.027(2) -0.0046(13) -0.019(2)
C12 0.0331(14) 0.0335(14) 0.0228(13) -0.0134(11) -0.0066(11) 0.0127(12)
C13 0.0201(12) 0.0176(11) 0.0180(11) -0.0014(9) -0.0020(9) 0.0003(9)
C14 0.0246(12) 0.0161(11) 0.0148(11) 0.0020(9) -0.0002(9) -0.0044(10)
C15 0.064(2) 0.0481(19) 0.0343(16) -0.0039(14) 0.0181(17) -0.0075(18)
C16 0.0417(16) 0.0243(13) 0.0340(14) -0.0110(11) -0.0031(13) -0.0009(13)
C17 0.0370(16) 0.0367(16) 0.0288(14) -0.0111(12) -0.0037(12) -0.0047(13)
C18 0.0248(12) 0.0253(13) 0.0176(11) -0.0033(9) -0.0019(10) -0.0042(11)
C19 0.0341(15) 0.0431(17) 0.0255(13) 0.0053(12) -0.0096(12) -0.0034(13)
C20 0.0231(12) 0.0174(11) 0.0207(12) -0.0011(9) -0.0018(9) -0.0019(10)
C21 0.0260(13) 0.0166(12) 0.0166(11) -0.0025(9) -0.0026(9) -0.0015(10)
C22 0.0309(14) 0.0230(12) 0.0278(13) 0.0019(10) 0.0023(11) -0.0056(11)
C23 0.0175(11) 0.0226(12) 0.0192(11) 0.0027(9) -0.0006(9) 0.0036(10)
C24 0.0235(12) 0.0194(11) 0.0191(11) 0.0043(9) -0.0006(10) 0.0011(10)
C25 0.0198(12) 0.0183(11) 0.0213(11) -0.0006(9) -0.0013(10) -0.0005(10)
C26 0.0181(11) 0.0217(11) 0.0142(10) -0.0028(9) -0.0023(9) 0.0016(10)
C27 0.0193(13) 0.0220(12) 0.0262(13) -0.0026(10) -0.0007(10) 0.0015(10)
C28 0.0186(12) 0.0299(14) 0.0430(16) -0.0026(12) 0.0015(12) 0.0017(11)
C29 0.0275(13) 0.0389(15) 0.0216(12) 0.0072(11) -0.0005(11) -0.0014(12)
C30 0.0465(19) 0.0407(18) 0.054(2) 0.0134(15) -0.0247(17) -0.0158(15)

loop_
_atom_type_symbol
_atom_type_description
_atom_type_scat_dispersion_real
_atom_type_scat_dispersion_imag
_atom_type_scat_source
C C 0.0181 0.0091 'International Tables Vol C Tables 4.2.6.8 and 6.1.1.4'
H H 0.0000 0.0000 'International Tables Vol C Tables 4.2.6.8 and 6.1.1.4'
O O 0.0492 0.0322 'International Tables Vol C Tables 4.2.6.8 and 6.1.1.4'

loop_
_geom_angle_atom_site_label_1
_geom_angle_atom_site_label_2
_geom_angle_atom_site_label_3
_geom_angle
_geom_angle_site_symmetry_1
_geom_angle_site_symmetry_3
_geom_angle_publ_flag
C20 O1 H1 109.5 . . ?
C23 O4 H4 109.5 . . ?
C2 C1 C27 114.3(2) . . ?
C2 C1 H1A 108.7 . . ?
C27 C1 H1A 108.7 . . ?
C2 C1 H1B 108.7 . . ?
C27 C1 H1B 108.7 . . ?
H1A C1 H1B 107.6 . . ?
C1 C2 C3 113.3(2) . . ?
C1 C2 H2A 108.9 . . ?
C3 C2 H2A 108.9 . . ?
C1 C2 H2B 108.9 . . ?
C3 C2 H2B 108.9 . . ?
H2A C2 H2B 107.7 . . ?
C12 C3 C2 111.8(2) . . ?
C12 C3 C4 115.1(2) . . ?
C2 C3 C4 111.5(2) . . ?
C12 C3 H3 105.9 . . ?
C2 C3 H3 105.9 . . ?
C4 C3 H3 105.9 . . ?
C26 C4 C3 111.45(19) . . ?
C26 C4 C5 115.92(19) . . ?
C3 C4 C5 110.53(19) . . ?
C26 C4 C13 104.89(19) . . ?
C3 C4 C13 106.71(18) . . ?
C5 C4 C13 106.66(18) . . ?
C23 C5 C6 110.85(19) . . ?
C23 C5 C4 116.94(19) . . ?
C6 C5 C4 109.53(18) . . ?
C23 C5 H5 106.3 . . ?
C6 C5 H5 106.3 . . ?
C4 C5 H5 106.3 . . ?
C7 C6 C20 109.59(19) . . ?
C7 C6 C5 107.93(19) . . ?
C20 C6 C5 108.91(19) . . ?
C7 C6 H6 110.1 . . ?
C20 C6 H6 110.1 . . ?
C5 C6 H6 110.1 . . ?
C14 C7 C8 124.4(2) . . ?
C14 C7 C6 113.7(2) . . ?
C8 C7 C6 121.6(2) . . ?
C7 C8 C9 112.1(2) . . ?
C7 C8 C16 109.3(2) . . ?
C9 C8 C16 116.4(2) . . ?
C7 C8 H8 106.1 . . ?
C9 C8 H8 106.1 . . ?
C16 C8 H8 106.1 . . ?
C10 C9 C15 121.9(3) . . ?
C10 C9 C8 119.9(3) . . ?
C15 C9 C8 118.2(3) . . ?
C9 C10 H10A 120.0 . . ?
C9 C10 H10B 120.0 . . ?
H10A C10 H10B 120.0 . . ?
C12 C11 H11A 120.0 . . ?
C12 C11 H11B 120.0 . . ?
H11A C11 H11B 120.0 . . ?
C11 C12 C30 120.3(3) . . ?
C11 C12 C3 123.2(3) . . ?
C30 C12 C3 116.5(3) . . ?
C21 C13 C14 106.16(19) . . ?
C21 C13 C4 108.14(19) . . ?
C14 C13 C4 109.37(18) . . ?
C21 C13 H13 111.0 . . ?
C14 C13 H13 111.0 . . ?
C4 C13 H13 111.0 . . ?
C7 C14 C18 125.2(2) . . ?
C7 C14 C13 113.9(2) . . ?
C18 C14 C13 120.8(2) . . ?
C9 C15 H15A 109.5 . . ?
C9 C15 H15B 109.5 . . ?
H15A C15 H15B 109.5 . . ?
C9 C15 H15C 109.5 . . ?
H15A C15 H15C 109.5 . . ?
H15B C15 H15C 109.5 . . ?
C17 C16 C8 114.5(2) . . ?
C17 C16 H16A 108.6 . . ?
C8 C16 H16A 108.6 . . ?
C17 C16 H16B 108.6 . . ?
C8 C16 H16B 108.6 . . ?
H16A C16 H16B 107.6 . . ?
C16 C17 C18 113.0(2) . . ?
C16 C17 H17A 109.0 . . ?
C18 C17 H17A 109.0 . . ?
C16 C17 H17B 109.0 . . ?
C18 C17 H17B 109.0 . . ?
H17A C17 H17B 107.8 . . ?
C14 C18 C17 110.5(2) . . ?
C14 C18 C19 111.6(2) . . ?
C17 C18 C19 108.9(2) . . ?
C14 C18 H18 108.6 . . ?
C17 C18 H18 108.6 . . ?
C19 C18 H18 108.6 . . ?
C18 C19 H19A 109.5 . . ?
C18 C19 H19B 109.5 . . ?
H19A C19 H19B 109.5 . . ?
C18 C19 H19C 109.5 . . ?
H19A C19 H19C 109.5 . . ?
H19B C19 H19C 109.5 . . ?
O1 C20 C22 110.6(2) . . ?
O1 C20 C6 107.76(18) . . ?
C22 C20 C6 112.4(2) . . ?
O1 C20 C21 109.00(19) . . ?
C22 C20 C21 110.5(2) . . ?
C6 C20 C21 106.4(2) . . ?
O2 C21 C13 124.2(2) . . ?
O2 C21 C20 123.0(2) . . ?
C13 C21 C20 112.9(2) . . ?
C20 C22 H22A 109.5 . . ?
C20 C22 H22B 109.5 . . ?
H22A C22 H22B 109.5 . . ?
C20 C22 H22C 109.5 . . ?
H22A C22 H22C 109.5 . . ?
H22B C22 H22C 109.5 . . ?
O4 C23 C24 110.7(2) . . ?
O4 C23 C29 108.5(2) . . ?
C24 C23 C29 105.7(2) . . ?
O4 C23 C5 107.72(19) . . ?
C24 C23 C5 112.11(19) . . ?
C29 C23 C5 112.1(2) . . ?
O3 C24 C25 120.9(2) . . ?
O3 C24 C23 121.4(2) . . ?
C25 C24 C23 117.4(2) . . ?
C26 C25 C24 123.5(2) . . ?
C26 C25 H25 118.3 . . ?
C24 C25 H25 118.3 . . ?
C25 C26 C4 121.8(2) . . ?
C25 C26 C27 120.5(2) . . ?
C4 C26 C27 117.3(2) . . ?
C26 C27 C28 113.8(2) . . ?
C26 C27 C1 113.4(2) . . ?
C28 C27 C1 109.0(2) . . ?
C26 C27 H27 106.7 . . ?
C28 C27 H27 106.7 . . ?
C1 C27 H27 106.7 . . ?
C27 C28 H28A 109.5 . . ?
C27 C28 H28B 109.5 . . ?
H28A C28 H28B 109.5 . . ?
C27 C28 H28C 109.5 . . ?
H28A C28 H28C 109.5 . . ?
H28B C28 H28C 109.5 . . ?
C23 C29 H29A 109.5 . . ?
C23 C29 H29B 109.5 . . ?
H29A C29 H29B 109.5 . . ?
C23 C29 H29C 109.5 . . ?
H29A C29 H29C 109.5 . . ?
H29B C29 H29C 109.5 . . ?
C12 C30 H30A 109.5 . . ?
C12 C30 H30B 109.5 . . ?
H30A C30 H30B 109.5 . . ?
C12 C30 H30C 109.5 . . ?
H30A C30 H30C 109.5 . . ?
H30B C30 H30C 109.5 . . ?

loop_
_geom_bond_atom_site_label_1
_geom_bond_atom_site_label_2
_geom_bond_distance
_geom_bond_site_symmetry_2
_geom_bond_publ_flag
O1 C20 1.428(3) . ?
O1 H1 0.8400 . ?
O2 C21 1.217(3) . ?
O3 C24 1.226(3) . ?
O4 C23 1.418(3) . ?
O4 H4 0.8400 . ?
C1 C2 1.529(4) . ?
C1 C27 1.531(3) . ?
C1 H1A 0.9900 . ?
C1 H1B 0.9900 . ?
C2 C3 1.545(3) . ?
C2 H2A 0.9900 . ?
C2 H2B 0.9900 . ?
C3 C12 1.524(4) . ?
C3 C4 1.574(3) . ?
C3 H3 1.0000 . ?
C4 C26 1.514(3) . ?
C4 C5 1.578(3) . ?
C4 C13 1.602(3) . ?
C5 C23 1.559(3) . ?
C5 C6 1.559(3) . ?
C5 H5 1.0000 . ?
C6 C7 1.516(3) . ?
C6 C20 1.536(3) . ?
C6 H6 1.0000 . ?
C7 C14 1.339(4) . ?
C7 C8 1.512(3) . ?
C8 C9 1.521(4) . ?
C8 C16 1.539(4) . ?
C8 H8 1.0000 . ?
C9 C10 1.319(5) . ?
C9 C15 1.509(5) . ?
C10 H10A 0.9500 . ?
C10 H10B 0.9500 . ?
C11 C12 1.384(5) . ?
C11 H11A 0.9500 . ?
C11 H11B 0.9500 . ?
C12 C30 1.415(4) . ?
C13 C21 1.508(3) . ?
C13 C14 1.512(3) . ?
C13 H13 1.0000 . ?
C14 C18 1.512(3) . ?
C15 H15A 0.9800 . ?
C15 H15B 0.9800 . ?
C15 H15C 0.9800 . ?
C16 C17 1.516(4) . ?
C16 H16A 0.9900 . ?
C16 H16B 0.9900 . ?
C17 C18 1.525(4) . ?
C17 H17A 0.9900 . ?
C17 H17B 0.9900 . ?
C18 C19 1.534(4) . ?
C18 H18 1.0000 . ?
C19 H19A 0.9800 . ?
C19 H19B 0.9800 . ?
C19 H19C 0.9800 . ?
C20 C22 1.522(3) . ?
C20 C21 1.537(3) . ?
C22 H22A 0.9800 . ?
C22 H22B 0.9800 . ?
C22 H22C 0.9800 . ?
C23 C24 1.523(3) . ?
C23 C29 1.536(3) . ?
C24 C25 1.457(4) . ?
C25 C26 1.346(4) . ?
C25 H25 0.9500 . ?
C26 C27 1.525(3) . ?
C27 C28 1.527(4) . ?
C27 H27 1.0000 . ?
C28 H28A 0.9800 . ?
C28 H28B 0.9800 . ?
C28 H28C 0.9800 . ?
C29 H29A 0.9800 . ?
C29 H29B 0.9800 . ?
C29 H29C 0.9800 . ?
C30 H30A 0.9800 . ?
C30 H30B 0.9800 . ?
C30 H30C 0.9800 . ?

loop_
_geom_hbond_atom_site_label_D
_geom_hbond_atom_site_label_H
_geom_hbond_atom_site_label_A
_geom_hbond_distance_DH
_geom_hbond_distance_HA
_geom_hbond_distance_DA
_geom_hbond_angle_DHA
_geom_hbond_site_symmetry_A
O4 H4 O2 0.84 2.04 2.831(2) 157.6 3_656
O1 H1 O3 0.84 1.94 2.743(2) 160.3 3_646
O4 H4 O2 0.84 2.04 2.831(2) 157.6 3_656
O1 H1 O3 0.84 1.94 2.743(2) 160.3 3_646
O4 H4 O2 0.84 2.04 2.831(2) 157.6 3_656
O1 H1 O3 0.84 1.94 2.743(2) 160.3 3_646
O1 H1 O3 0.84 1.94 2.743(2) 160.3 3_646
O4 H4 O2 0.84 2.04 2.831(2) 157.6 3_656
O1 H1 O3 0.84 1.94 2.743(2) 160.3 3_646
O4 H4 O2 0.84 2.04 2.831(2) 157.6 3_656

loop_
_geom_torsion_atom_site_label_1
_geom_torsion_atom_site_label_2
_geom_torsion_atom_site_label_3
_geom_torsion_atom_site_label_4
_geom_torsion
_geom_torsion_site_symmetry_1
_geom_torsion_site_symmetry_2
_geom_torsion_site_symmetry_3
_geom_torsion_site_symmetry_4
_geom_torsion_publ_flag
C27 C1 C2 C3 49.7(3) . . . . ?
C1 C2 C3 C12 77.7(3) . . . . ?
C1 C2 C3 C4 -52.8(3) . . . . ?
C12 C3 C4 C26 -78.0(3) . . . . ?
C2 C3 C4 C26 50.7(3) . . . . ?
C12 C3 C4 C5 52.4(3) . . . . ?
C2 C3 C4 C5 -178.89(19) . . . . ?
C12 C3 C4 C13 168.0(2) . . . . ?
C2 C3 C4 C13 -63.3(2) . . . . ?
C26 C4 C5 C23 7.3(3) . . . . ?
C3 C4 C5 C23 -120.8(2) . . . . ?
C13 C4 C5 C23 123.6(2) . . . . ?
C26 C4 C5 C6 -119.9(2) . . . . ?
C3 C4 C5 C6 112.1(2) . . . . ?
C13 C4 C5 C6 -3.6(2) . . . . ?
C23 C5 C6 C7 -71.8(2) . . . . ?
C4 C5 C6 C7 58.7(2) . . . . ?
C23 C5 C6 C20 169.30(19) . . . . ?
C4 C5 C6 C20 -60.2(2) . . . . ?
C20 C6 C7 C14 58.8(3) . . . . ?
C5 C6 C7 C14 -59.6(3) . . . . ?
C20 C6 C7 C8 -127.4(2) . . . . ?
C5 C6 C7 C8 114.2(2) . . . . ?
C14 C7 C8 C9 -118.9(3) . . . . ?
C6 C7 C8 C9 68.0(3) . . . . ?
C14 C7 C8 C16 11.8(3) . . . . ?
C6 C7 C8 C16 -161.3(2) . . . . ?
C7 C8 C9 C10 -93.4(3) . . . . ?
C16 C8 C9 C10 139.6(3) . . . . ?
C7 C8 C9 C15 86.6(3) . . . . ?
C16 C8 C9 C15 -40.3(4) . . . . ?
C2 C3 C12 C11 -60.5(4) . . . . ?
C4 C3 C12 C11 68.0(4) . . . . ?
C2 C3 C12 C30 117.1(3) . . . . ?
C4 C3 C12 C30 -114.4(3) . . . . ?
C26 C4 C13 C21 -174.74(19) . . . . ?
C3 C4 C13 C21 -56.4(2) . . . . ?
C5 C4 C13 C21 61.8(2) . . . . ?
C26 C4 C13 C14 70.1(2) . . . . ?
C3 C4 C13 C14 -171.58(19) . . . . ?
C5 C4 C13 C14 -53.4(2) . . . . ?
C8 C7 C14 C18 3.2(4) . . . . ?
C6 C7 C14 C18 176.8(2) . . . . ?
C8 C7 C14 C13 -174.2(2) . . . . ?
C6 C7 C14 C13 -0.6(3) . . . . ?
C21 C13 C14 C7 -57.2(3) . . . . ?
C4 C13 C14 C7 59.3(3) . . . . ?
C21 C13 C14 C18 125.3(2) . . . . ?
C4 C13 C14 C18 -118.3(2) . . . . ?
C7 C8 C16 C17 -41.4(3) . . . . ?
C9 C8 C16 C17 86.9(3) . . . . ?
C8 C16 C17 C18 57.9(3) . . . . ?
C7 C14 C18 C17 10.7(3) . . . . ?
C13 C14 C18 C17 -172.0(2) . . . . ?
C7 C14 C18 C19 132.0(3) . . . . ?
C13 C14 C18 C19 -50.7(3) . . . . ?
C16 C17 C18 C14 -39.6(3) . . . . ?
C16 C17 C18 C19 -162.5(2) . . . . ?
C7 C6 C20 O1 -169.38(19) . . . . ?
C5 C6 C20 O1 -51.5(3) . . . . ?
C7 C6 C20 C22 68.5(3) . . . . ?
C5 C6 C20 C22 -173.6(2) . . . . ?
C7 C6 C20 C21 -52.6(2) . . . . ?
C5 C6 C20 C21 65.3(2) . . . . ?
C14 C13 C21 O2 -121.5(3) . . . . ?
C4 C13 C21 O2 121.2(2) . . . . ?
C14 C13 C21 C20 58.7(2) . . . . ?
C4 C13 C21 C20 -58.6(2) . . . . ?
O1 C20 C21 O2 -68.5(3) . . . . ?
C22 C20 C21 O2 53.3(3) . . . . ?
C6 C20 C21 O2 175.5(2) . . . . ?
O1 C20 C21 C13 111.3(2) . . . . ?
C22 C20 C21 C13 -126.9(2) . . . . ?
C6 C20 C21 C13 -4.7(3) . . . . ?
C6 C5 C23 O4 -27.5(2) . . . . ?
C4 C5 C23 O4 -154.02(19) . . . . ?
C6 C5 C23 C24 94.5(2) . . . . ?
C4 C5 C23 C24 -32.0(3) . . . . ?
C6 C5 C23 C29 -146.8(2) . . . . ?
C4 C5 C23 C29 86.7(3) . . . . ?
O4 C23 C24 O3 -25.4(3) . . . . ?
C29 C23 C24 O3 91.9(3) . . . . ?
C5 C23 C24 O3 -145.7(2) . . . . ?
O4 C23 C24 C25 160.7(2) . . . . ?
C29 C23 C24 C25 -82.0(3) . . . . ?
C5 C23 C24 C25 40.4(3) . . . . ?
O3 C24 C25 C26 162.8(2) . . . . ?
C23 C24 C25 C26 -23.3(3) . . . . ?
C24 C25 C26 C4 -5.0(4) . . . . ?
C24 C25 C26 C27 -177.1(2) . . . . ?
C3 C4 C26 C25 140.1(2) . . . . ?
C5 C4 C26 C25 12.5(3) . . . . ?
C13 C4 C26 C25 -104.8(2) . . . . ?
C3 C4 C26 C27 -47.5(3) . . . . ?
C5 C4 C26 C27 -175.11(19) . . . . ?
C13 C4 C26 C27 67.6(2) . . . . ?
C25 C26 C27 C28 -18.1(3) . . . . ?
C4 C26 C27 C28 169.4(2) . . . . ?
C25 C26 C27 C1 -143.5(2) . . . . ?
C4 C26 C27 C1 44.1(3) . . . . ?
C2 C1 C27 C26 -43.8(3) . . . . ?
C2 C1 C27 C28 -171.7(2) . . . . ?
